data_7707747
loop_
_publ_author_name
'Gruhne, Michael S.'
'Lenz, Tobias'
'R\"osch, Markus'
'Lommel, Marcus'
'Wurzenberger, Maximilian H. H.'
'Klap\"otke, Thomas M'
'Stierstorfer, J\"org'

_publ_section_title
;
 Nitratoethyl-5H-tetrazoles: improving the oxygen balance through
 application of organic nitrates in energetic coordination compounds.
;
_journal_issue 31
_journal_name_full 'Dalton transactions (Cambridge, England : 2003)'
_journal_page_first 10811
_journal_page_last 10825
_journal_paper_doi 10.1039/d1dt01898a
_journal_volume 50
_journal_year 2021
_chemical_formula_moiety 'C12 H11 Cu N13 O14'
_chemical_formula_sum 'C12 H11 Cu N13 O14'
_chemical_formula_weight 624.88
_chemical_name_common 'trinitroresorcinato di(2-nitratoethyl-5H-tetrazolyl copper(II)'
_chemical_name_systematic 'trinitroresorcinato di(2-nitratoethyl-5H-tetrazolyl copper(II)'
_space_group_IT_number 2
_space_group_name_Hall '-P 1'
_space_group_name_H-M_alt 'P -1'
_symmetry_cell_setting triclinic
_symmetry_Int_Tables_number 2
_symmetry_space_group_name_Hall '-P 1'
_symmetry_space_group_name_H-M 'P -1'
_atom_sites_solution_hydrogens geom
_atom_sites_solution_primary difmap
_audit_creation_date 2020-10-15
_audit_creation_method
;
Olex2 1.3
(compiled 2020.07.31 svn.rc2a77460 for OlexSys, GUI svn.r6145)
;
_audit_update_record
;
2021-05-17 deposited with the CCDC.	2021-06-29 downloaded from the CCDC.
;
_cell_angle_alpha 72.332(6)
_cell_angle_beta 77.521(6)
_cell_angle_gamma 81.225(6)
_cell_formula_units_Z 2
_cell_length_a 10.1859(8)
_cell_length_b 10.4855(8)
_cell_length_c 10.8414(7)
_cell_measurement_reflns_used 1679
_cell_measurement_temperature 102
_cell_measurement_theta_max 27.0530
_cell_measurement_theta_min 2.0220
_cell_volume 1072.51(14)
_computing_cell_refinement 'CrysAlisPro 1.171.40.82a (Rigaku OD, 2020)'
_computing_data_collection 'CrysAlisPro 1.171.40.82a (Rigaku OD, 2020)'
_computing_data_reduction 'CrysAlisPro 1.171.40.82a (Rigaku OD, 2020)'
_computing_molecular_graphics 'Diamond 2.1c, Crystal Impact GbR'
_computing_publication_material 'Encifer 1.5.1, CCDC 2014'
_computing_structure_refinement 'SHELXL-2018/3 (Sheldrick, 2018)'
_computing_structure_solution SIR-92
_diffrn_ambient_temperature 102
_diffrn_detector 'CCD plate'
_diffrn_detector_area_resol_mean 15.9809
_diffrn_detector_type Sapphire3
_diffrn_measured_fraction_theta_full 1.000
_diffrn_measured_fraction_theta_max 1.000
_diffrn_measurement_details
;
List of Runs (angles in degrees, time in seconds):

  # Type    Start    End  Width  t~exp~   \w     \q     \k     \f   Frames
#--------------------------------------------------------------------------
  1  \w    -44.00  48.00   1.00    4.00    --  -20.37  57.00-180.00   92
  2  \w    -34.00   5.00   1.00    4.00    --  -20.37 -77.00  60.00   39
  3  \w      3.00  30.00   1.00    4.00    --   21.23  77.00   0.00   27
  4  \w    -11.00  38.00   1.00    4.00    --   21.23  77.00 -90.00   49
  5  \w    -49.00  40.00   1.00    4.00    --   21.23 -37.00 -90.00   89
  6  \w    -11.00  89.00   1.00    4.00    --   21.23  37.00  90.00  100
;
_diffrn_measurement_device 'four-circle diffractometer'
_diffrn_measurement_device_type 'Xcalibur, Sapphire3'
_diffrn_measurement_method '\w scans'
_diffrn_orient_matrix_UB_11 0.0631463000
_diffrn_orient_matrix_UB_12 0.0275144000
_diffrn_orient_matrix_UB_13 -0.0181812000
_diffrn_orient_matrix_UB_21 0.0336083000
_diffrn_orient_matrix_UB_22 -0.0657747000
_diffrn_orient_matrix_UB_23 0.0147808000
_diffrn_orient_matrix_UB_31 0.0038057000
_diffrn_orient_matrix_UB_32 -0.0011690000
_diffrn_orient_matrix_UB_33 -0.0657579000
_diffrn_radiation_monochromator graphite
_diffrn_radiation_probe x-ray
_diffrn_radiation_type 'Mo K\a'
_diffrn_radiation_wavelength 0.71073
_diffrn_reflns_av_R_equivalents 0.0318
_diffrn_reflns_av_sigmaI/netI 0.0628
_diffrn_reflns_av_unetI/netI 0.0651
_diffrn_reflns_Laue_measured_fraction_full 1.000
_diffrn_reflns_Laue_measured_fraction_max 1.000
_diffrn_reflns_limit_h_max 12
_diffrn_reflns_limit_h_min -12
_diffrn_reflns_limit_k_max 13
_diffrn_reflns_limit_k_min -13
_diffrn_reflns_limit_l_max 13
_diffrn_reflns_limit_l_min -13
_diffrn_reflns_number 7539
_diffrn_reflns_point_group_measured_fraction_full 1.000
_diffrn_reflns_point_group_measured_fraction_max 1.000
_diffrn_reflns_theta_full 25.242
_diffrn_reflns_theta_max 26.372
_diffrn_reflns_theta_min 2.004
_diffrn_source 'fine-focus sealed X-ray tube'
_exptl_absorpt_coefficient_mu 1.125
_exptl_absorpt_correction_T_max 1.00000
_exptl_absorpt_correction_T_min 0.88086
_exptl_absorpt_correction_type multi-scan
_exptl_absorpt_process_details
;
CrysAlisPro 1.171.40.82a (Rigaku Oxford Diffraction, 2020)
Empirical absorption correction using spherical harmonics,
implemented in SCALE3 ABSPACK scaling algorithm.
;
_exptl_crystal_colour green
_exptl_crystal_density_diffrn 1.935
_exptl_crystal_description plate
_exptl_crystal_F_000 630
_exptl_crystal_size_max 0.538
_exptl_crystal_size_mid 0.245
_exptl_crystal_size_min 0.112
_refine_diff_density_max 0.577
_refine_diff_density_min -0.586
_refine_diff_density_rms 0.109
_refine_ls_extinction_method none
_refine_ls_goodness_of_fit_ref 1.057
_refine_ls_hydrogen_treatment constr
_refine_ls_matrix_type full
_refine_ls_number_parameters 364
_refine_ls_number_reflns 4401
_refine_ls_number_restraints 0
_refine_ls_restrained_S_all 1.057
_refine_ls_R_factor_all 0.0692
_refine_ls_R_factor_gt 0.0486
_refine_ls_shift/su_max 0.000
_refine_ls_shift/su_mean 0.000
_refine_ls_structure_factor_coef Fsqd
_refine_ls_weighting_details 'w=1/[\s^2^(Fo^2^)+(0.0652P)^2^+0.4871P] where P=(Fo^2^+2Fc^2^)/3'
_refine_ls_weighting_scheme calc
_refine_ls_wR_factor_gt 0.1204
_refine_ls_wR_factor_ref 0.1363
_reflns_Friedel_coverage 0.000
_reflns_number_gt 3331
_reflns_number_total 4401
_reflns_threshold_expression 'I > 2\s(I)'
_cod_data_source_file d1dt01898a2.cif
_cod_data_source_block px367
_cod_depositor_comments 'Adding full bibliography for 7707739--7707758.cif.'
_cod_database_code 7707747
_shelx_space_group_comment
;
The symmetry employed for this shelxl refinement is uniquely defined
by the following loop, which should always be used as a source of
symmetry information in preference to the above space-group names.
They are only intended as comments.
;
_shelx_estimated_absorpt_t_min 0.583
_shelx_estimated_absorpt_t_max 0.884
_olex2_submission_special_instructions 'No special instructions were received'
_oxdiff_exptl_absorpt_empirical_details
;
Empirical correction (ABSPACK) includes:
- Absorption correction using spherical harmonics
- Frame scaling
;
_oxdiff_exptl_absorpt_empirical_full_max 1.186
_oxdiff_exptl_absorpt_empirical_full_min 0.832

loop_
_space_group_symop_operation_xyz
'x, y, z'
'-x, -y, -z'

loop_
_atom_site_label
_atom_site_type_symbol
_atom_site_fract_x
_atom_site_fract_y
_atom_site_fract_z
_atom_site_U_iso_or_equiv
_atom_site_adp_type
_atom_site_occupancy
_atom_site_site_symmetry_order
_atom_site_calc_flag
_atom_site_refinement_flags_posn
_atom_site_refinement_flags_adp
_atom_site_refinement_flags_occupancy
_atom_site_disorder_assembly
_atom_site_disorder_group
Cu1 Cu 0.500000 1.000000 0.000000 0.01486(18) Uani 1 2 d S . P . .
Cu2 Cu 1.000000 1.000000 0.500000 0.01583(18) Uani 1 2 d S . P . .
O6 O 0.6203(2) 0.9411(2) 0.1274(2) 0.0142(5) Uani 1 1 d . . . . .
O1 O 0.8875(2) 0.9194(2) 0.4288(2) 0.0152(5) Uani 1 1 d . . . . .
O8 O 0.9230(3) 0.8955(3) 0.1284(2) 0.0199(6) Uani 1 1 d . . . . .
O5 O 0.3909(3) 1.1279(3) 0.1318(2) 0.0216(6) Uani 1 1 d . . . . .
O4 O 0.3383(3) 1.2163(3) 0.2914(3) 0.0224(6) Uani 1 1 d . . . . .
O7 O 0.8461(3) 0.7255(3) 0.2838(3) 0.0232(6) Uani 1 1 d . . . . .
O2 O 0.8003(3) 1.0990(3) 0.5830(2) 0.0237(6) Uani 1 1 d . . . . .
O3 O 0.5994(3) 1.1934(3) 0.5845(3) 0.0244(6) Uani 1 1 d . . . . .
O9 O 0.2218(3) 0.5531(3) 0.4931(2) 0.0213(6) Uani 1 1 d . . . . .
O12 O 0.8170(3) 0.4653(3) 1.0525(3) 0.0224(6) Uani 1 1 d . . . . .
O14 O 0.6140(3) 0.3920(3) 1.0857(3) 0.0328(7) Uani 1 1 d . . . . .
N3 N 0.8445(3) 0.8462(3) 0.2293(3) 0.0130(6) Uani 1 1 d . . . . .
N2 N 0.4168(3) 1.1445(3) 0.2319(3) 0.0129(6) Uani 1 1 d . . . . .
N10 N 0.9104(3) 0.7250(3) 0.8535(3) 0.0148(6) Uani 1 1 d . . . . .
O10 O 0.3961(3) 0.4118(3) 0.5592(3) 0.0318(7) Uani 1 1 d . . . . .
N1 N 0.6941(3) 1.1253(3) 0.5391(3) 0.0149(7) Uani 1 1 d . . . . .
O13 O 0.7929(3) 0.2523(3) 1.1187(3) 0.0330(7) Uani 1 1 d . . . . .
N11 N 0.9287(3) 0.8495(3) 0.7834(3) 0.0168(7) Uani 1 1 d . . . . .
O11 O 0.3078(3) 0.5693(3) 0.6519(3) 0.0357(8) Uani 1 1 d . . . . .
N7 N 0.3816(3) 0.8506(3) 0.1033(3) 0.0159(7) Uani 1 1 d . . . . .
N5 N 0.3274(3) 0.6597(3) 0.2127(3) 0.0188(7) Uani 1 1 d . . . . .
N12 N 0.9798(3) 0.8403(3) 0.6623(3) 0.0164(7) Uani 1 1 d . . . . .
N9 N 0.9454(3) 0.6343(3) 0.7876(3) 0.0184(7) Uani 1 1 d . . . . .
N6 N 0.4324(3) 0.7291(3) 0.1616(3) 0.0183(7) Uani 1 1 d . . . . .
N4 N 0.2091(3) 0.7282(3) 0.1919(3) 0.0250(8) Uani 1 1 d . . . . .
N13 N 0.7324(4) 0.3624(3) 1.0891(3) 0.0226(8) Uani 1 1 d . . . . .
C5 C 0.6302(3) 0.9865(3) 0.2227(3) 0.0120(7) Uani 1 1 d . . . . .
N8 N 0.3185(4) 0.5049(4) 0.5740(3) 0.0255(8) Uani 1 1 d . . . . .
C1 C 0.7772(4) 0.9758(3) 0.3868(3) 0.0116(7) Uani 1 1 d . . . . .
C6 C 0.7437(4) 0.9391(3) 0.2847(3) 0.0115(7) Uani 1 1 d . . . . .
C3 C 0.5668(4) 1.1220(3) 0.3792(3) 0.0115(7) Uani 1 1 d . . . . .
H3 H 0.503742 1.184954 0.413367 0.014 Uiso 1 1 calc R U . . .
C4 C 0.5399(4) 1.0826(3) 0.2774(3) 0.0132(7) Uani 1 1 d . . . . .
C2 C 0.6814(4) 1.0737(4) 0.4333(3) 0.0123(7) Uani 1 1 d . . . . .
C11 C 0.8532(4) 0.6939(4) 0.9945(3) 0.0177(8) Uani 1 1 d . . . . .
H11A H 0.814179 0.778288 1.016764 0.021 Uiso 1 1 calc R U . . .
H11B H 0.926308 0.653603 1.045663 0.021 Uiso 1 1 calc R U . . .
C10 C 0.9883(4) 0.7105(4) 0.6675(4) 0.0187(8) Uani 1 1 d . . . . .
H10 H 1.021283 0.676685 0.593442 0.022 Uiso 1 1 calc R U . . .
C8 C 0.3421(4) 0.5151(4) 0.2823(4) 0.0237(9) Uani 1 1 d . . . . .
H8A H 0.429554 0.492066 0.313346 0.028 Uiso 1 1 calc R U . . .
H8B H 0.341703 0.461889 0.220992 0.028 Uiso 1 1 calc R U . . .
C7 C 0.2467(4) 0.8476(4) 0.1231(4) 0.0238(9) Uani 1 1 d . . . . .
H7 H 0.186049 0.922861 0.091218 0.029 Uiso 1 1 calc R U . . .
C12 C 0.7453(4) 0.5982(4) 1.0335(4) 0.0200(8) Uani 1 1 d . . . . .
H12A H 0.684268 0.606331 1.115754 0.024 Uiso 1 1 calc R U . . .
H12B H 0.691173 0.616991 0.963249 0.024 Uiso 1 1 calc R U . . .
C9 C 0.2288(4) 0.4803(4) 0.3976(4) 0.0221(9) Uani 1 1 d . . . . .
H9A H 0.142244 0.499594 0.365055 0.027 Uiso 1 1 calc R U . . .
H9B H 0.240279 0.382703 0.441689 0.027 Uiso 1 1 calc R U . . .

loop_
_atom_site_aniso_label
_atom_site_aniso_U_11
_atom_site_aniso_U_22
_atom_site_aniso_U_33
_atom_site_aniso_U_23
_atom_site_aniso_U_13
_atom_site_aniso_U_12
Cu1 0.0155(3) 0.0167(3) 0.0142(3) -0.0049(3) -0.0058(2) -0.0015(3)
Cu2 0.0161(3) 0.0185(4) 0.0143(3) -0.0042(3) -0.0061(3) -0.0020(3)
O6 0.0164(13) 0.0166(13) 0.0116(12) -0.0066(11) -0.0053(10) 0.0021(11)
O1 0.0167(13) 0.0166(13) 0.0158(12) -0.0070(11) -0.0097(10) 0.0030(11)
O8 0.0163(14) 0.0253(15) 0.0175(13) -0.0077(12) 0.0022(11) -0.0038(12)
O5 0.0225(15) 0.0286(16) 0.0186(13) -0.0125(12) -0.0109(11) 0.0053(12)
O4 0.0176(14) 0.0283(16) 0.0263(14) -0.0172(13) -0.0083(12) 0.0092(12)
O7 0.0277(16) 0.0113(14) 0.0269(14) -0.0041(12) -0.0018(12) 0.0027(12)
O2 0.0193(15) 0.0356(17) 0.0229(14) -0.0151(13) -0.0128(12) 0.0043(13)
O3 0.0206(15) 0.0326(16) 0.0255(14) -0.0203(13) -0.0024(12) 0.0040(13)
O9 0.0212(15) 0.0231(15) 0.0184(13) -0.0067(12) -0.0016(11) 0.0007(12)
O12 0.0180(14) 0.0180(14) 0.0268(14) -0.0016(12) -0.0010(12) -0.0028(12)
O14 0.0208(16) 0.0346(18) 0.0428(18) -0.0052(15) -0.0113(14) -0.0058(14)
N3 0.0112(15) 0.0185(17) 0.0124(14) -0.0063(13) -0.0065(12) -0.0007(13)
N2 0.0109(15) 0.0127(15) 0.0140(14) -0.0031(12) -0.0021(12) 0.0008(12)
N10 0.0195(17) 0.0136(16) 0.0126(14) -0.0047(13) -0.0044(12) -0.0018(13)
O10 0.0251(16) 0.0279(17) 0.0352(17) -0.0004(14) -0.0059(13) 0.0022(14)
N1 0.0204(17) 0.0159(16) 0.0099(14) -0.0053(13) -0.0006(12) -0.0062(14)
O13 0.0351(18) 0.0198(16) 0.0390(17) -0.0024(14) -0.0049(14) -0.0020(14)
N11 0.0204(17) 0.0161(16) 0.0149(15) -0.0054(13) -0.0044(13) -0.0007(13)
O11 0.048(2) 0.0413(19) 0.0192(14) -0.0105(14) -0.0040(14) -0.0066(16)
N7 0.0161(16) 0.0179(17) 0.0144(15) -0.0046(13) -0.0036(12) -0.0021(13)
N5 0.0220(18) 0.0171(17) 0.0180(15) -0.0071(14) -0.0029(13) -0.0003(14)
N12 0.0156(16) 0.0191(17) 0.0160(15) -0.0062(13) -0.0056(13) 0.0001(13)
N9 0.0214(17) 0.0173(17) 0.0181(15) -0.0072(14) -0.0041(13) -0.0008(14)
N6 0.0225(17) 0.0184(17) 0.0145(15) -0.0048(13) -0.0040(13) -0.0018(14)
N4 0.0196(18) 0.0222(18) 0.0316(19) 0.0004(15) -0.0094(15) -0.0067(15)
N13 0.027(2) 0.026(2) 0.0161(16) -0.0036(15) -0.0030(14) -0.0096(16)
C5 0.0121(17) 0.0122(17) 0.0126(16) -0.0038(14) -0.0012(13) -0.0044(14)
N8 0.0232(19) 0.027(2) 0.0180(17) 0.0052(15) -0.0027(14) -0.0041(17)
C1 0.0149(18) 0.0106(17) 0.0100(16) -0.0012(14) -0.0049(14) -0.0035(14)
C6 0.0142(18) 0.0093(17) 0.0113(16) -0.0036(14) -0.0014(13) -0.0015(14)
C3 0.0127(17) 0.0090(17) 0.0121(16) -0.0025(14) 0.0002(14) -0.0037(14)
C4 0.0127(18) 0.0114(17) 0.0146(16) 0.0003(14) -0.0046(14) -0.0029(15)
C2 0.0157(18) 0.0138(18) 0.0090(15) -0.0044(14) -0.0007(13) -0.0052(15)
C11 0.026(2) 0.019(2) 0.0094(16) -0.0047(15) -0.0041(15) -0.0020(17)
C10 0.021(2) 0.019(2) 0.0171(18) -0.0093(16) 0.0000(15) -0.0016(16)
C8 0.033(2) 0.0132(19) 0.023(2) -0.0063(17) -0.0005(18) -0.0007(18)
C7 0.020(2) 0.021(2) 0.030(2) -0.0025(18) -0.0099(17) -0.0015(17)
C12 0.023(2) 0.018(2) 0.0157(18) -0.0022(16) -0.0024(16) 0.0011(17)
C9 0.023(2) 0.022(2) 0.0233(19) -0.0106(17) -0.0002(16) -0.0045(17)

loop_
_atom_type_symbol
_atom_type_description
_atom_type_scat_dispersion_real
_atom_type_scat_dispersion_imag
_atom_type_scat_source
C C 0.0033 0.0016 'International Tables Vol C Tables 4.2.6.8 and 6.1.1.4'
H H 0.0000 0.0000 'International Tables Vol C Tables 4.2.6.8 and 6.1.1.4'
Cu Cu 0.3201 1.2651 'International Tables Vol C Tables 4.2.6.8 and 6.1.1.4'
N N 0.0061 0.0033 'International Tables Vol C Tables 4.2.6.8 and 6.1.1.4'
O O 0.0106 0.0060 'International Tables Vol C Tables 4.2.6.8 and 6.1.1.4'

loop_
_geom_angle_atom_site_label_1
_geom_angle_atom_site_label_2
_geom_angle_atom_site_label_3
_geom_angle
_geom_angle_site_symmetry_1
_geom_angle_site_symmetry_3
_geom_angle_publ_flag
O6 Cu1 O6 180.0 2_675 . ?
O6 Cu1 O5 96.29(9) 2_675 . ?
O6 Cu1 O5 83.71(9) . . ?
O6 Cu1 O5 83.71(9) 2_675 2_675 ?
O6 Cu1 O5 96.29(9) . 2_675 ?
O6 Cu1 N7 88.94(11) 2_675 . ?
O6 Cu1 N7 91.06(11) 2_675 2_675 ?
O6 Cu1 N7 91.06(11) . . ?
O6 Cu1 N7 88.93(11) . 2_675 ?
O5 Cu1 O5 180.0 2_675 . ?
N7 Cu1 O5 90.07(11) . . ?
N7 Cu1 O5 89.93(11) . 2_675 ?
N7 Cu1 O5 90.07(11) 2_675 2_675 ?
N7 Cu1 O5 89.93(11) 2_675 . ?
N7 Cu1 N7 180.0 . 2_675 ?
O1 Cu2 O1 180.0 2_776 . ?
O1 Cu2 O2 83.67(10) . . ?
O1 Cu2 O2 96.33(10) 2_776 . ?
O1 Cu2 O2 96.33(10) . 2_776 ?
O1 Cu2 O2 83.67(10) 2_776 2_776 ?
O1 Cu2 N12 92.23(11) 2_776 . ?
O1 Cu2 N12 87.77(11) 2_776 2_776 ?
O1 Cu2 N12 87.77(11) . . ?
O1 Cu2 N12 92.23(11) . 2_776 ?
O2 Cu2 O2 180.0 2_776 . ?
N12 Cu2 O2 89.56(11) . . ?
N12 Cu2 O2 90.44(11) . 2_776 ?
N12 Cu2 O2 89.56(11) 2_776 2_776 ?
N12 Cu2 O2 90.44(11) 2_776 . ?
N12 Cu2 N12 180.00(18) . 2_776 ?
C5 O6 Cu1 131.1(2) . . ?
C1 O1 Cu2 125.9(2) . . ?
N2 O5 Cu1 131.6(2) . . ?
N1 O2 Cu2 128.0(2) . . ?
N8 O9 C9 114.1(3) . . ?
N13 O12 C12 113.6(3) . . ?
O8 N3 C6 117.1(3) . . ?
O7 N3 O8 123.5(3) . . ?
O7 N3 C6 119.4(3) . . ?
O5 N2 C4 120.3(3) . . ?
O4 N2 O5 120.0(3) . . ?
O4 N2 C4 119.7(3) . . ?
N11 N10 N9 115.2(3) . . ?
N11 N10 C11 120.7(3) . . ?
N9 N10 C11 124.1(3) . . ?
O2 N1 C2 119.7(3) . . ?
O3 N1 O2 120.9(3) . . ?
O3 N1 C2 119.4(3) . . ?
N10 N11 N12 104.3(3) . . ?
N6 N7 Cu1 122.1(2) . . ?
N6 N7 C7 107.1(3) . . ?
C7 N7 Cu1 130.8(3) . . ?
N6 N5 N4 114.9(3) . . ?
N6 N5 C8 121.6(3) . . ?
N4 N5 C8 123.4(3) . . ?
N11 N12 Cu2 124.2(2) . . ?
N11 N12 C10 106.9(3) . . ?
C10 N12 Cu2 127.7(2) . . ?
N10 N9 C10 101.3(3) . . ?
N5 N6 N7 104.7(3) . . ?
C7 N4 N5 101.4(3) . . ?
O14 N13 O12 118.5(3) . . ?
O14 N13 O13 129.1(4) . . ?
O13 N13 O12 112.4(3) . . ?
O6 C5 C6 118.3(3) . . ?
O6 C5 C4 128.8(3) . . ?
C6 C5 C4 112.9(3) . . ?
O10 N8 O9 119.0(3) . . ?
O10 N8 O11 129.7(4) . . ?
O11 N8 O9 111.2(3) . . ?
O1 C1 C6 118.1(3) . . ?
O1 C1 C2 127.5(3) . . ?
C6 C1 C2 114.3(3) . . ?
C5 C6 N3 116.1(3) . . ?
C1 C6 N3 115.3(3) . . ?
C1 C6 C5 128.4(3) . . ?
C4 C3 H3 118.6 . . ?
C2 C3 H3 118.6 . . ?
C2 C3 C4 122.7(3) . . ?
C5 C4 N2 123.4(3) . . ?
C3 C4 N2 115.2(3) . . ?
C3 C4 C5 121.4(3) . . ?
C1 C2 N1 124.1(3) . . ?
C3 C2 N1 115.7(3) . . ?
C3 C2 C1 120.2(3) . . ?
N10 C11 H11A 109.2 . . ?
N10 C11 H11B 109.2 . . ?
N10 C11 C12 112.1(3) . . ?
H11A C11 H11B 107.9 . . ?
C12 C11 H11A 109.2 . . ?
C12 C11 H11B 109.2 . . ?
N12 C10 H10 123.9 . . ?
N9 C10 N12 112.3(3) . . ?
N9 C10 H10 123.9 . . ?
N5 C8 H8A 109.6 . . ?
N5 C8 H8B 109.6 . . ?
N5 C8 C9 110.5(3) . . ?
H8A C8 H8B 108.1 . . ?
C9 C8 H8A 109.6 . . ?
C9 C8 H8B 109.6 . . ?
N7 C7 H7 124.0 . . ?
N4 C7 N7 112.0(4) . . ?
N4 C7 H7 124.0 . . ?
O12 C12 C11 105.4(3) . . ?
O12 C12 H12A 110.7 . . ?
O12 C12 H12B 110.7 . . ?
C11 C12 H12A 110.7 . . ?
C11 C12 H12B 110.7 . . ?
H12A C12 H12B 108.8 . . ?
O9 C9 C8 113.5(3) . . ?
O9 C9 H9A 108.9 . . ?
O9 C9 H9B 108.9 . . ?
C8 C9 H9A 108.9 . . ?
C8 C9 H9B 108.9 . . ?
H9A C9 H9B 107.7 . . ?

loop_
_geom_bond_atom_site_label_1
_geom_bond_atom_site_label_2
_geom_bond_distance
_geom_bond_site_symmetry_2
_geom_bond_publ_flag
Cu1 O6 1.942(2) 2_675 ?
Cu1 O6 1.942(2) . ?
Cu1 O5 2.258(3) . ?
Cu1 O5 2.257(3) 2_675 ?
Cu1 N7 2.022(3) . ?
Cu1 N7 2.022(3) 2_675 ?
Cu2 O1 1.923(2) . ?
Cu2 O1 1.922(2) 2_776 ?
Cu2 O2 2.271(3) . ?
Cu2 O2 2.271(3) 2_776 ?
Cu2 N12 2.026(3) 2_776 ?
Cu2 N12 2.026(3) . ?
O6 C5 1.290(4) . ?
O1 C1 1.294(4) . ?
O8 N3 1.228(4) . ?
O5 N2 1.237(4) . ?
O4 N2 1.229(4) . ?
O7 N3 1.223(4) . ?
O2 N1 1.235(4) . ?
O3 N1 1.217(4) . ?
O9 N8 1.396(4) . ?
O9 C9 1.445(4) . ?
O12 N13 1.393(4) . ?
O12 C12 1.448(4) . ?
O14 N13 1.205(4) . ?
N3 C6 1.465(4) . ?
N2 C4 1.436(4) . ?
N10 N11 1.314(4) . ?
N10 N9 1.319(4) . ?
N10 C11 1.467(4) . ?
O10 N8 1.186(4) . ?
N1 C2 1.445(4) . ?
O13 N13 1.208(4) . ?
N11 N12 1.331(4) . ?
O11 N8 1.210(4) . ?
N7 N6 1.320(4) . ?
N7 C7 1.348(5) . ?
N5 N6 1.311(4) . ?
N5 N4 1.331(5) . ?
N5 C8 1.474(5) . ?
N12 C10 1.335(5) . ?
N9 C10 1.324(5) . ?
N4 C7 1.314(5) . ?
C5 C6 1.413(5) . ?
C5 C4 1.433(5) . ?
C1 C6 1.396(5) . ?
C1 C2 1.434(5) . ?
C3 H3 0.9500 . ?
C3 C4 1.380(5) . ?
C3 C2 1.378(5) . ?
C11 H11A 0.9900 . ?
C11 H11B 0.9900 . ?
C11 C12 1.507(5) . ?
C10 H10 0.9500 . ?
C8 H8A 0.9900 . ?
C8 H8B 0.9900 . ?
C8 C9 1.502(5) . ?
C7 H7 0.9500 . ?
C12 H12A 0.9900 . ?
C12 H12B 0.9900 . ?
C9 H9A 0.9900 . ?
C9 H9B 0.9900 . ?

loop_
_geom_contact_atom_site_label_1
_geom_contact_atom_site_label_2
_geom_contact_distance
_geom_contact_site_symmetry_1
_geom_contact_site_symmetry_2
_geom_contact_publ_flag
? ? ? ? ? ?

loop_
_geom_hbond_atom_site_label_D
_geom_hbond_atom_site_label_H
_geom_hbond_atom_site_label_A
_geom_hbond_distance_DH
_geom_hbond_distance_HA
_geom_hbond_distance_DA
_geom_hbond_angle_DHA
_geom_hbond_site_symmetry_A
? ? ? ? ? ? ? ?

loop_
_geom_torsion_atom_site_label_1
_geom_torsion_atom_site_label_2
_geom_torsion_atom_site_label_3
_geom_torsion_atom_site_label_4
_geom_torsion
_geom_torsion_site_symmetry_1
_geom_torsion_site_symmetry_2
_geom_torsion_site_symmetry_3
_geom_torsion_site_symmetry_4
_geom_torsion_publ_flag
Cu1 O6 C5 C6 -168.5(2) . . . . ?
Cu1 O6 C5 C4 11.1(5) . . . . ?
Cu1 O5 N2 O4 -177.0(2) . . . . ?
Cu1 O5 N2 C4 4.4(5) . . . . ?
Cu1 N7 N6 N5 -177.4(2) . . . . ?
Cu1 N7 C7 N4 177.0(3) . . . . ?
Cu2 O1 C1 C6 149.0(2) . . . . ?
Cu2 O1 C1 C2 -31.3(5) . . . . ?
Cu2 O2 N1 O3 -170.9(2) . . . . ?
Cu2 O2 N1 C2 9.7(5) . . . . ?
Cu2 N12 C10 N9 -168.1(2) . . . . ?
O6 C5 C6 N3 3.0(4) . . . . ?
O6 C5 C6 C1 178.4(3) . . . . ?
O6 C5 C4 N2 0.9(6) . . . . ?
O6 C5 C4 C3 -179.1(3) . . . . ?
O1 C1 C6 N3 -4.3(4) . . . . ?
O1 C1 C6 C5 -179.7(3) . . . . ?
O1 C1 C2 N1 -0.6(5) . . . . ?
O1 C1 C2 C3 -178.7(3) . . . . ?
O8 N3 C6 C5 78.7(4) . . . . ?
O8 N3 C6 C1 -97.3(3) . . . . ?
O5 N2 C4 C5 -8.2(5) . . . . ?
O5 N2 C4 C3 171.8(3) . . . . ?
O4 N2 C4 C5 173.2(3) . . . . ?
O4 N2 C4 C3 -6.8(5) . . . . ?
O7 N3 C6 C5 -100.7(4) . . . . ?
O7 N3 C6 C1 83.3(4) . . . . ?
O2 N1 C2 C1 9.8(5) . . . . ?
O2 N1 C2 C3 -172.0(3) . . . . ?
O3 N1 C2 C1 -169.7(3) . . . . ?
O3 N1 C2 C3 8.6(5) . . . . ?
N10 N11 N12 Cu2 168.6(2) . . . . ?
N10 N11 N12 C10 0.3(4) . . . . ?
N10 N9 C10 N12 0.3(4) . . . . ?
N10 C11 C12 O12 83.0(4) . . . . ?
N11 N10 N9 C10 -0.1(4) . . . . ?
N11 N10 C11 C12 134.5(3) . . . . ?
N11 N12 C10 N9 -0.4(4) . . . . ?
N5 N4 C7 N7 0.2(4) . . . . ?
N5 C8 C9 O9 -59.5(4) . . . . ?
N9 N10 N11 N12 -0.2(4) . . . . ?
N9 N10 C11 C12 -44.7(5) . . . . ?
N6 N7 C7 N4 -0.2(4) . . . . ?
N6 N5 N4 C7 -0.1(4) . . . . ?
N6 N5 C8 C9 143.0(3) . . . . ?
N4 N5 N6 N7 0.0(4) . . . . ?
N4 N5 C8 C9 -40.0(5) . . . . ?
N13 O12 C12 C11 -179.9(3) . . . . ?
N8 O9 C9 C8 -76.7(4) . . . . ?
C6 C5 C4 N2 -179.4(3) . . . . ?
C6 C5 C4 C3 0.6(5) . . . . ?
C6 C1 C2 N1 179.2(3) . . . . ?
C6 C1 C2 C3 1.0(5) . . . . ?
C4 C5 C6 N3 -176.7(3) . . . . ?
C4 C5 C6 C1 -1.3(5) . . . . ?
C4 C3 C2 N1 180.0(3) . . . . ?
C4 C3 C2 C1 -1.7(5) . . . . ?
C2 C1 C6 N3 175.9(3) . . . . ?
C2 C1 C6 C5 0.5(5) . . . . ?
C2 C3 C4 N2 -179.1(3) . . . . ?
C2 C3 C4 C5 0.9(5) . . . . ?
C11 N10 N11 N12 -179.4(3) . . . . ?
C11 N10 N9 C10 179.2(3) . . . . ?
C8 N5 N6 N7 177.2(3) . . . . ?
C8 N5 N4 C7 -177.3(3) . . . . ?
C7 N7 N6 N5 0.1(4) . . . . ?
C12 O12 N13 O14 8.9(4) . . . . ?
C12 O12 N13 O13 -172.3(3) . . . . ?
C9 O9 N8 O10 0.0(4) . . . . ?
C9 O9 N8 O11 -179.9(3) . . . . ?
